data_7249474
loop_
_publ_author_name
'Gak Simi\'c, Kristina'
'\/Dor\/devi\'c, Ivana'
'Ma\<sulovi\'c, Aleksandra'
'Radovanovi\'c, Lidija'
'Jeannin, Olivier'
'Camerel, Franck'
'Tri\<sovi\'c, Nemanja'

_publ_section_title
;
 Self-assembly properties of zinc(ii) complexes with azo ligands grafted
 with dodecyl chains: towards supramolecular materials driven by
 coordination and hydrophobic effect
;
_journal_issue 45
_journal_name_full CrystEngComm
_journal_page_first 6448
_journal_page_last 6464
_journal_paper_doi 10.1039/D4CE00983E
_journal_volume 26
_journal_year 2024
_chemical_formula_moiety 'C58 H84 N6 O14 Zn3'
_chemical_formula_sum 'C58 H84 N6 O14 Zn3'
_chemical_formula_weight 1285.48
_space_group_IT_number 2
_space_group_name_Hall '-P 1'
_space_group_name_H-M_alt 'P -1'
_symmetry_cell_setting triclinic
_symmetry_Int_Tables_number 2
_symmetry_space_group_name_Hall '-P 1'
_symmetry_space_group_name_H-M 'P -1'
_atom_sites_solution_hydrogens geom
_audit_conform_dict_location ftp://ftp.iucr.org/pub/cif_core.dic
_audit_conform_dict_name cif_core.dic
_audit_conform_dict_version 2.4.3
_audit_creation_date 2024-07-11T10:45:49-00:00
_audit_creation_method 'WinGX routine CIF_UPDATE'
_audit_update_record
;
2024-07-24 deposited with the CCDC.	2024-10-17 downloaded from the CCDC.
;
_cell_angle_alpha 87.605(4)
_cell_angle_beta 87.231(4)
_cell_angle_gamma 86.746(4)
_cell_formula_units_Z 1
_cell_length_a 9.8122(12)
_cell_length_b 10.5321(13)
_cell_length_c 14.9799(17)
_cell_measurement_reflns_used 6648
_cell_measurement_temperature 150(2)
_cell_measurement_theta_max 27.02
_cell_measurement_theta_min 2.33
_cell_measurement_wavelength 0.71073
_cell_volume 1542.6(3)
_computing_cell_refinement 'APEX3 (Bruker, 2015)'
_computing_data_collection 'Bruker APEX3 (Bruker, 2015)'
_computing_data_reduction 'SAINT (Bruker, 2014)'
_computing_molecular_graphics 'Ortep for Windows (Farrugia, 2012)'
_computing_publication_material 'WinGX publication routines (Farrugia, 2012)'
_computing_structure_refinement 'SHELXL-2019/2 (Sheldrick, 2019)'
_diffrn_ambient_temperature 150(2)
_diffrn_detector CMOS-PHOTON70
_diffrn_detector_area_resol_mean 7.39
_diffrn_measured_fraction_theta_full 0.998
_diffrn_measured_fraction_theta_max 0.993
_diffrn_measurement_device_type 'D8 VENTURE Bruker AXS'
_diffrn_measurement_method 'rotation images'
_diffrn_orient_matrix_UB_11 0.04196
_diffrn_orient_matrix_UB_12 -0.080705
_diffrn_orient_matrix_UB_13 -0.024635
_diffrn_orient_matrix_UB_21 -0.092673
_diffrn_orient_matrix_UB_22 -0.034612
_diffrn_orient_matrix_UB_23 -0.001274
_diffrn_orient_matrix_UB_31 -0.009664
_diffrn_orient_matrix_UB_32 0.036698
_diffrn_orient_matrix_UB_33 -0.06217
_diffrn_radiation_monochromator 'multilayer monochromator'
_diffrn_radiation_probe x-ray
_diffrn_radiation_source 'Incoatec microfocus sealed tube'
_diffrn_radiation_type MoK\a
_diffrn_radiation_wavelength 0.71073
_diffrn_reflns_av_R_equivalents 0.0488
_diffrn_reflns_av_unetI/netI 0.0484
_diffrn_reflns_Laue_measured_fraction_full 0.998
_diffrn_reflns_Laue_measured_fraction_max 0.993
_diffrn_reflns_limit_h_max 12
_diffrn_reflns_limit_h_min -12
_diffrn_reflns_limit_k_max 13
_diffrn_reflns_limit_k_min -13
_diffrn_reflns_limit_l_max 19
_diffrn_reflns_limit_l_min -18
_diffrn_reflns_number 23386
_diffrn_reflns_point_group_measured_fraction_full 0.998
_diffrn_reflns_point_group_measured_fraction_max 0.993
_diffrn_reflns_theta_full 25.242
_diffrn_reflns_theta_max 27.513
_diffrn_reflns_theta_min 1.938
_diffrn_standards_number 0
_exptl_absorpt_coefficient_mu 1.223
_exptl_absorpt_correction_T_max 0.941
_exptl_absorpt_correction_T_min 0.876
_exptl_absorpt_correction_type multi-scan
_exptl_absorpt_process_details
;
  [Sheldrick, G.M. (2014). SADABS Bruker AXS Inc., Madison, Wisconsin, USA]
;
_exptl_crystal_colour orange
_exptl_crystal_density_diffrn 1.384
_exptl_crystal_density_method 'not measured'
_exptl_crystal_description prism
_exptl_crystal_F_000 676
_exptl_crystal_size_max 0.12
_exptl_crystal_size_mid 0.09
_exptl_crystal_size_min 0.05
_refine_diff_density_max 0.4
_refine_diff_density_min -0.42
_refine_diff_density_rms 0.069
_refine_ls_extinction_method none
_refine_ls_goodness_of_fit_ref 1.011
_refine_ls_hydrogen_treatment constr
_refine_ls_matrix_type full
_refine_ls_number_constraints 0
_refine_ls_number_parameters 371
_refine_ls_number_reflns 7060
_refine_ls_number_restraints 0
_refine_ls_restrained_S_all 1.011
_refine_ls_R_factor_all 0.0505
_refine_ls_R_factor_gt 0.0341
_refine_ls_shift/su_max 0.004
_refine_ls_shift/su_mean 0
_refine_ls_structure_factor_coef Fsqd
_refine_ls_weighting_details 'w=1/[\s^2^(Fo^2^)+(0.0378P)^2^+0.3495P] where P=(Fo^2^+2Fc^2^)/3'
_refine_ls_weighting_scheme calc
_refine_ls_wR_factor_gt 0.0756
_refine_ls_wR_factor_ref 0.0828
_reflns_Friedel_coverage 0
_reflns_number_gt 5577
_reflns_number_total 7060
_reflns_threshold_expression 'I > 2\s(I)'
_cod_data_source_file d4ce00983e2.cif
_cod_data_source_block C1ZnOac_150K_24oct23_archive
_cod_depositor_comments 'Adding full bibliography for 7249474--7249475.cif.'
_cod_database_code 7249474

loop_
_symmetry_equiv_pos_as_xyz
'x, y, z'
'-x, -y, -z'

loop_
_atom_site_label
_atom_site_type_symbol
_atom_site_fract_x
_atom_site_fract_y
_atom_site_fract_z
_atom_site_U_iso_or_equiv
_atom_site_adp_type
_atom_site_occupancy
_atom_site_site_symmetry_order
_atom_site_calc_flag
_atom_site_refinement_flags_posn
_atom_site_refinement_flags_adp
_atom_site_refinement_flags_occupancy
_atom_site_disorder_assembly
_atom_site_disorder_group
C1 C -0.3680(2) 0.9550(2) 0.84457(14) 0.0219(4) Uani 1 1 d . . . . .
C2 C -0.4663(2) 1.0492(2) 0.82335(16) 0.0304(5) Uani 1 1 d . . . . .
H2 H -0.444857 1.117517 0.782604 0.036 Uiso 1 1 calc R U . . .
C3 C -0.5952(2) 1.0425(2) 0.86196(16) 0.0332(6) Uani 1 1 d . . . . .
H3 H -0.664184 1.106595 0.848874 0.04 Uiso 1 1 calc R U . . .
C4 C -0.6233(2) 0.9416(2) 0.92006(16) 0.0288(5) Uani 1 1 d . . . . .
H4 H -0.712589 0.933522 0.946326 0.035 Uiso 1 1 calc R U . . .
C5 C -0.5186(2) 0.8517(2) 0.93958(15) 0.0242(5) Uani 1 1 d . . . . .
H5 H -0.537274 0.783167 0.980779 0.029 Uiso 1 1 calc R U . . .
C6 C -0.0224(2) 0.8847(2) 0.77771(14) 0.0213(4) Uani 1 1 d . . . . .
C7 C 0.0123(3) 0.9890(2) 0.72246(16) 0.0332(6) Uani 1 1 d . . . . .
H7 H -0.052699 1.057984 0.712998 0.04 Uiso 1 1 calc R U . . .
C8 C 0.1397(3) 0.9915(2) 0.68208(17) 0.0359(6) Uani 1 1 d . . . . .
H8 H 0.163442 1.062835 0.644862 0.043 Uiso 1 1 calc R U . . .
C9 C 0.2355(2) 0.8901(2) 0.69495(14) 0.0254(5) Uani 1 1 d . . . . .
C10 C 0.2016(2) 0.7856(2) 0.74893(14) 0.0247(5) Uani 1 1 d . . . . .
H10 H 0.266223 0.715966 0.757316 0.03 Uiso 1 1 calc R U . . .
C11 C 0.0728(2) 0.7834(2) 0.79050(14) 0.0230(4) Uani 1 1 d . . . . .
H11 H 0.049142 0.712246 0.828012 0.028 Uiso 1 1 calc R U . . .
C12 C 0.4654(2) 0.8080(2) 0.66259(15) 0.0272(5) Uani 1 1 d . . . . .
H12A H 0.438017 0.726171 0.640766 0.033 Uiso 1 1 calc R U . . .
H12B H 0.486351 0.79583 0.726462 0.033 Uiso 1 1 calc R U . . .
C13 C 0.5881(2) 0.8537(2) 0.60826(15) 0.0289(5) Uani 1 1 d . . . . .
H13A H 0.614037 0.934925 0.631936 0.035 Uiso 1 1 calc R U . . .
H13B H 0.562471 0.870966 0.54562 0.035 Uiso 1 1 calc R U . . .
C14 C 0.7110(2) 0.7596(2) 0.60916(15) 0.0268(5) Uani 1 1 d . . . . .
H14A H 0.685231 0.677324 0.587238 0.032 Uiso 1 1 calc R U . . .
H14B H 0.740051 0.744958 0.671299 0.032 Uiso 1 1 calc R U . . .
C15 C 0.8291(2) 0.8085(2) 0.55078(16) 0.0315(5) Uani 1 1 d . . . . .
H15A H 0.798802 0.822311 0.488883 0.038 Uiso 1 1 calc R U . . .
H15B H 0.851754 0.892066 0.572202 0.038 Uiso 1 1 calc R U . . .
C16 C 0.9574(2) 0.7220(2) 0.54879(15) 0.0286(5) Uani 1 1 d . . . . .
H16A H 0.935619 0.638198 0.527333 0.034 Uiso 1 1 calc R U . . .
H16B H 0.989108 0.708674 0.610388 0.034 Uiso 1 1 calc R U . . .
C17 C 1.0724(2) 0.7750(2) 0.48885(16) 0.0304(5) Uani 1 1 d . . . . .
H17A H 1.041254 0.786374 0.427002 0.037 Uiso 1 1 calc R U . . .
H17B H 1.09228 0.859885 0.509381 0.037 Uiso 1 1 calc R U . . .
C18 C 1.2028(2) 0.6908(2) 0.48802(15) 0.0271(5) Uani 1 1 d . . . . .
H18A H 1.183007 0.606557 0.466435 0.033 Uiso 1 1 calc R U . . .
H18B H 1.232516 0.677963 0.550136 0.033 Uiso 1 1 calc R U . . .
C19 C 1.3198(2) 0.7432(2) 0.43014(16) 0.0276(5) Uani 1 1 d . . . . .
H19A H 1.345614 0.823796 0.454714 0.033 Uiso 1 1 calc R U . . .
H19B H 1.288401 0.76258 0.369005 0.033 Uiso 1 1 calc R U . . .
C20 C 1.4451(2) 0.6513(2) 0.42491(15) 0.0275(5) Uani 1 1 d . . . . .
H20A H 1.481281 0.638979 0.485411 0.033 Uiso 1 1 calc R U . . .
H20B H 1.41643 0.567843 0.406881 0.033 Uiso 1 1 calc R U . . .
C21 C 1.5598(2) 0.6931(2) 0.36047(16) 0.0301(5) Uani 1 1 d . . . . .
H21A H 1.524606 0.704924 0.29969 0.036 Uiso 1 1 calc R U . . .
H21B H 1.589456 0.776316 0.378313 0.036 Uiso 1 1 calc R U . . .
C22 C 1.6823(3) 0.5988(3) 0.35764(18) 0.0389(6) Uani 1 1 d . . . . .
H22A H 1.719016 0.589232 0.418088 0.047 Uiso 1 1 calc R U . . .
H22B H 1.651705 0.514911 0.341984 0.047 Uiso 1 1 calc R U . . .
C23 C 1.7960(3) 0.6366(3) 0.2915(2) 0.0607(9) Uani 1 1 d . . . . .
H23A H 1.758634 0.655313 0.23258 0.091 Uiso 1 1 calc R U . . .
H23B H 1.865863 0.566579 0.287343 0.091 Uiso 1 1 calc R U . . .
H23C H 1.837032 0.712426 0.311768 0.091 Uiso 1 1 calc R U . . .
C24 C -0.3108(2) 0.5346(2) 1.06465(13) 0.0202(4) Uani 1 1 d . . . . .
C25 C -0.4217(2) 0.4776(2) 1.12469(16) 0.0312(5) Uani 1 1 d . . . . .
H25A H -0.399919 0.386358 1.134831 0.047 Uiso 1 1 calc R U . . .
H25B H -0.509429 0.490169 1.096068 0.047 Uiso 1 1 calc R U . . .
H25C H -0.427609 0.519461 1.182078 0.047 Uiso 1 1 calc R U . . .
C26 C -0.0365(2) 0.79804(19) 1.02656(14) 0.0206(4) Uani 1 1 d . . . . .
C27 C 0.0902(3) 0.8136(2) 1.07521(17) 0.0340(6) Uani 1 1 d . . . . .
H27A H 0.118503 0.901048 1.06559 0.051 Uiso 1 1 calc R U . . .
H27B H 0.16308 0.754182 1.052719 0.051 Uiso 1 1 calc R U . . .
H27C H 0.072196 0.795795 1.139305 0.051 Uiso 1 1 calc R U . . .
C28 C -0.1566(2) 0.5095(2) 0.82424(14) 0.0215(4) Uani 1 1 d . . . . .
C29 C -0.1839(3) 0.4314(3) 0.74530(17) 0.0401(6) Uani 1 1 d . . . . .
H29A H -0.11302 0.362461 0.739498 0.06 Uiso 1 1 calc R U . . .
H29B H -0.182657 0.48591 0.690634 0.06 Uiso 1 1 calc R U . . .
H29C H -0.273525 0.39527 0.754561 0.06 Uiso 1 1 calc R U . . .
N1 N -0.39264(17) 0.85842(16) 0.90241(11) 0.0197(4) Uani 1 1 d . . . . .
N2 N -0.23737(19) 0.96494(17) 0.80073(12) 0.0233(4) Uani 1 1 d . . . . .
N3 N -0.15233(18) 0.87571(16) 0.82170(11) 0.0201(4) Uani 1 1 d . . . . .
O1 O -0.34049(16) 0.64453(14) 1.03157(10) 0.0273(3) Uani 1 1 d . . . . .
O2 O -0.20112(15) 0.47100(14) 1.05206(10) 0.0242(3) Uani 1 1 d . . . . .
O3 O -0.13115(17) 0.88026(14) 1.02610(11) 0.0317(4) Uani 1 1 d . . . . .
O4 O -0.04570(14) 0.69573(13) 0.98272(9) 0.0188(3) Uani 1 1 d . . . . .
O5 O -0.23993(15) 0.60384(14) 0.83645(10) 0.0257(3) Uani 1 1 d . . . . .
O6 O -0.05732(15) 0.47685(14) 0.86972(9) 0.0227(3) Uani 1 1 d . . . . .
O7 O 0.35849(16) 0.90493(16) 0.65136(11) 0.0325(4) Uani 1 1 d . . . . .
Zn1 Zn -0.23180(2) 0.72825(2) 0.93136(2) 0.01965(7) Uani 1 1 d . . . . .
Zn2 Zn 0 0.5 1 0.01627(8) Uani 1 2 d S . P . .

loop_
_atom_site_aniso_label
_atom_site_aniso_U_11
_atom_site_aniso_U_22
_atom_site_aniso_U_33
_atom_site_aniso_U_23
_atom_site_aniso_U_13
_atom_site_aniso_U_12
C1 0.0217(11) 0.0220(11) 0.0221(11) -0.0018(9) -0.0039(9) 0.0022(8)
C2 0.0321(13) 0.0262(12) 0.0316(12) 0.0055(10) -0.0044(10) 0.0073(10)
C3 0.0290(13) 0.0313(13) 0.0381(14) -0.0022(11) -0.0059(11) 0.0134(10)
C4 0.0192(11) 0.0320(12) 0.0350(13) -0.0067(10) -0.0019(10) 0.0057(9)
C5 0.0208(11) 0.0214(11) 0.0299(12) -0.0038(9) -0.0004(9) 0.0029(8)
C6 0.0212(11) 0.0223(10) 0.0202(10) 0.0007(8) 0.0009(8) -0.0015(8)
C7 0.0312(13) 0.0270(12) 0.0385(14) 0.0095(10) 0.0085(11) 0.0071(10)
C8 0.0364(14) 0.0298(13) 0.0389(14) 0.0150(11) 0.0103(11) 0.0000(11)
C9 0.0225(11) 0.0307(12) 0.0221(11) 0.0033(9) 0.0045(9) -0.0027(9)
C10 0.0212(11) 0.0277(11) 0.0244(11) 0.0032(9) -0.0001(9) 0.0013(9)
C11 0.0245(11) 0.0220(11) 0.0219(11) 0.0037(9) -0.0003(9) -0.0004(8)
C12 0.0217(11) 0.0331(12) 0.0262(12) 0.0014(10) 0.0021(9) -0.0012(9)
C13 0.0236(12) 0.0354(13) 0.0273(12) 0.0038(10) 0.0011(10) -0.0047(10)
C14 0.0234(12) 0.0332(12) 0.0238(11) 0.0012(9) 0.0003(9) -0.0046(9)
C15 0.0227(12) 0.0393(14) 0.0314(13) 0.0065(10) 0.0009(10) -0.0008(10)
C16 0.0232(12) 0.0360(13) 0.0265(12) 0.0021(10) -0.0012(9) -0.0020(10)
C17 0.0218(12) 0.0353(13) 0.0333(13) 0.0050(10) 0.0001(10) 0.0001(10)
C18 0.0254(12) 0.0320(12) 0.0241(11) -0.0007(9) -0.0022(9) -0.0022(9)
C19 0.0218(11) 0.0282(12) 0.0328(12) -0.0013(10) -0.0023(9) -0.0002(9)
C20 0.0255(12) 0.0283(12) 0.0288(12) -0.0005(10) -0.0042(10) 0.0004(9)
C21 0.0267(12) 0.0282(12) 0.0352(13) -0.0015(10) 0.0005(10) -0.0004(9)
C22 0.0292(14) 0.0410(15) 0.0462(15) -0.0112(12) -0.0019(12) 0.0060(11)
C23 0.0329(16) 0.060(2) 0.090(3) -0.0307(18) 0.0196(16) -0.0060(14)
C24 0.0184(11) 0.0250(11) 0.0173(10) -0.0017(8) -0.0026(8) -0.0009(8)
C25 0.0210(12) 0.0384(14) 0.0333(13) 0.0071(11) 0.0026(10) -0.0038(10)
C26 0.0220(11) 0.0174(10) 0.0219(11) 0.0006(8) 0.0028(9) -0.0020(8)
C27 0.0352(14) 0.0237(12) 0.0450(15) -0.0041(11) -0.0148(12) -0.0057(10)
C28 0.0220(11) 0.0217(10) 0.0208(10) -0.0014(8) 0.0007(9) -0.0029(8)
C29 0.0436(16) 0.0436(15) 0.0341(14) -0.0157(12) -0.0163(12) 0.0102(12)
N1 0.0174(9) 0.0189(9) 0.0226(9) -0.0028(7) -0.0013(7) 0.0017(7)
N2 0.0245(10) 0.0208(9) 0.0237(9) 0.0034(7) -0.0021(8) 0.0032(7)
N3 0.0199(9) 0.0198(9) 0.0204(9) -0.0006(7) -0.0015(7) 0.0004(7)
O1 0.0225(8) 0.0267(8) 0.0311(9) 0.0060(7) 0.0034(7) 0.0043(6)
O2 0.0183(8) 0.0216(8) 0.0321(8) 0.0013(6) 0.0016(6) 0.0014(6)
O3 0.0295(9) 0.0216(8) 0.0435(10) -0.0066(7) -0.0023(7) 0.0080(7)
O4 0.0200(7) 0.0152(7) 0.0212(7) -0.0022(6) -0.0021(6) 0.0013(5)
O5 0.0239(8) 0.0253(8) 0.0281(8) -0.0041(6) -0.0061(7) 0.0036(6)
O6 0.0233(8) 0.0240(8) 0.0208(7) -0.0046(6) -0.0040(6) 0.0027(6)
O7 0.0244(9) 0.0358(9) 0.0350(9) 0.0094(7) 0.0095(7) -0.0001(7)
Zn1 0.01560(13) 0.01896(13) 0.02379(14) 0.00113(10) -0.00126(10) 0.00328(9)
Zn2 0.01620(17) 0.01437(16) 0.01814(17) -0.00129(12) -0.00186(13) 0.00159(12)

loop_
_atom_type_symbol
_atom_type_description
_atom_type_scat_dispersion_real
_atom_type_scat_dispersion_imag
_atom_type_scat_source
C C 0.0033 0.0016 'International Tables Vol C Tables 4.2.6.8 and 6.1.1.4'
H H 0 0 'International Tables Vol C Tables 4.2.6.8 and 6.1.1.4'
N N 0.0061 0.0033 'International Tables Vol C Tables 4.2.6.8 and 6.1.1.4'
O O 0.0106 0.006 'International Tables Vol C Tables 4.2.6.8 and 6.1.1.4'
Zn Zn 0.2839 1.4301 'International Tables Vol C Tables 4.2.6.8 and 6.1.1.4'

loop_
_geom_angle_atom_site_label_1
_geom_angle_atom_site_label_2
_geom_angle_atom_site_label_3
_geom_angle
_geom_angle_site_symmetry_1
_geom_angle_site_symmetry_3
_geom_angle_publ_flag
N1 C1 C2 122.7(2) . . ?
N1 C1 N2 120.78(18) . . ?
C2 C1 N2 116.5(2) . . ?
C3 C2 C1 118.9(2) . . ?
C3 C2 H2 120.5 . . ?
C1 C2 H2 120.5 . . ?
C2 C3 C4 119.1(2) . . ?
C2 C3 H3 120.5 . . ?
C4 C3 H3 120.5 . . ?
C3 C4 C5 118.8(2) . . ?
C3 C4 H4 120.6 . . ?
C5 C4 H4 120.6 . . ?
N1 C5 C4 122.2(2) . . ?
N1 C5 H5 118.9 . . ?
C4 C5 H5 118.9 . . ?
C11 C6 C7 119.8(2) . . ?
C11 C6 N3 117.38(19) . . ?
C7 C6 N3 122.83(19) . . ?
C8 C7 C6 119.8(2) . . ?
C8 C7 H7 120.1 . . ?
C6 C7 H7 120.1 . . ?
C7 C8 C9 120.6(2) . . ?
C7 C8 H8 119.7 . . ?
C9 C8 H8 119.7 . . ?
O7 C9 C10 125.3(2) . . ?
O7 C9 C8 114.6(2) . . ?
C10 C9 C8 120.1(2) . . ?
C11 C10 C9 119.4(2) . . ?
C11 C10 H10 120.3 . . ?
C9 C10 H10 120.3 . . ?
C10 C11 C6 120.4(2) . . ?
C10 C11 H11 119.8 . . ?
C6 C11 H11 119.8 . . ?
O7 C12 C13 106.10(18) . . ?
O7 C12 H12A 110.5 . . ?
C13 C12 H12A 110.5 . . ?
O7 C12 H12B 110.5 . . ?
C13 C12 H12B 110.5 . . ?
H12A C12 H12B 108.7 . . ?
C12 C13 C14 113.6(2) . . ?
C12 C13 H13A 108.9 . . ?
C14 C13 H13A 108.9 . . ?
C12 C13 H13B 108.9 . . ?
C14 C13 H13B 108.9 . . ?
H13A C13 H13B 107.7 . . ?
C13 C14 C15 111.2(2) . . ?
C13 C14 H14A 109.4 . . ?
C15 C14 H14A 109.4 . . ?
C13 C14 H14B 109.4 . . ?
C15 C14 H14B 109.4 . . ?
H14A C14 H14B 108 . . ?
C16 C15 C14 115.1(2) . . ?
C16 C15 H15A 108.5 . . ?
C14 C15 H15A 108.5 . . ?
C16 C15 H15B 108.5 . . ?
C14 C15 H15B 108.5 . . ?
H15A C15 H15B 107.5 . . ?
C15 C16 C17 113.0(2) . . ?
C15 C16 H16A 109 . . ?
C17 C16 H16A 109 . . ?
C15 C16 H16B 109 . . ?
C17 C16 H16B 109 . . ?
H16A C16 H16B 107.8 . . ?
C18 C17 C16 113.5(2) . . ?
C18 C17 H17A 108.9 . . ?
C16 C17 H17A 108.9 . . ?
C18 C17 H17B 108.9 . . ?
C16 C17 H17B 108.9 . . ?
H17A C17 H17B 107.7 . . ?
C17 C18 C19 114.4(2) . . ?
C17 C18 H18A 108.7 . . ?
C19 C18 H18A 108.7 . . ?
C17 C18 H18B 108.7 . . ?
C19 C18 H18B 108.7 . . ?
H18A C18 H18B 107.6 . . ?
C18 C19 C20 112.87(19) . . ?
C18 C19 H19A 109 . . ?
C20 C19 H19A 109 . . ?
C18 C19 H19B 109 . . ?
C20 C19 H19B 109 . . ?
H19A C19 H19B 107.8 . . ?
C21 C20 C19 115.04(19) . . ?
C21 C20 H20A 108.5 . . ?
C19 C20 H20A 108.5 . . ?
C21 C20 H20B 108.5 . . ?
C19 C20 H20B 108.5 . . ?
H20A C20 H20B 107.5 . . ?
C22 C21 C20 113.1(2) . . ?
C22 C21 H21A 109 . . ?
C20 C21 H21A 109 . . ?
C22 C21 H21B 109 . . ?
C20 C21 H21B 109 . . ?
H21A C21 H21B 107.8 . . ?
C23 C22 C21 114.0(2) . . ?
C23 C22 H22A 108.8 . . ?
C21 C22 H22A 108.8 . . ?
C23 C22 H22B 108.8 . . ?
C21 C22 H22B 108.8 . . ?
H22A C22 H22B 107.7 . . ?
C22 C23 H23A 109.5 . . ?
C22 C23 H23B 109.5 . . ?
H23A C23 H23B 109.5 . . ?
C22 C23 H23C 109.5 . . ?
H23A C23 H23C 109.5 . . ?
H23B C23 H23C 109.5 . . ?
O2 C24 O1 126.3(2) . . ?
O2 C24 C25 118.48(19) . . ?
O1 C24 C25 115.23(19) . . ?
C24 C25 H25A 109.5 . . ?
C24 C25 H25B 109.5 . . ?
H25A C25 H25B 109.5 . . ?
C24 C25 H25C 109.5 . . ?
H25A C25 H25C 109.5 . . ?
H25B C25 H25C 109.5 . . ?
O3 C26 O4 119.50(19) . . ?
O3 C26 C27 121.90(19) . . ?
O4 C26 C27 118.60(19) . . ?
O3 C26 Zn1 69.73(12) . . ?
O4 C26 Zn1 49.77(10) . . ?
C27 C26 Zn1 168.35(15) . . ?
C26 C27 H27A 109.5 . . ?
C26 C27 H27B 109.5 . . ?
H27A C27 H27B 109.5 . . ?
C26 C27 H27C 109.5 . . ?
H27A C27 H27C 109.5 . . ?
H27B C27 H27C 109.5 . . ?
O6 C28 O5 126.65(19) . . ?
O6 C28 C29 118.48(19) . . ?
O5 C28 C29 114.87(19) . . ?
C28 C29 H29A 109.5 . . ?
C28 C29 H29B 109.5 . . ?
H29A C29 H29B 109.5 . . ?
C28 C29 H29C 109.5 . . ?
H29A C29 H29C 109.5 . . ?
H29B C29 H29C 109.5 . . ?
C5 N1 C1 118.20(18) . . ?
C5 N1 Zn1 123.64(15) . . ?
C1 N1 Zn1 118.15(14) . . ?
N3 N2 C1 113.78(18) . . ?
N2 N3 C6 114.00(18) . . ?
N2 N3 Zn1 115.23(14) . . ?
C6 N3 Zn1 130.70(13) . . ?
C24 O1 Zn1 123.95(14) . . ?
C24 O2 Zn2 138.26(14) . . ?
C26 O3 Zn1 82.23(12) . . ?
C26 O4 Zn1 100.96(12) . . ?
C26 O4 Zn2 138.32(13) . . ?
Zn1 O4 Zn2 110.35(6) . . ?
C28 O5 Zn1 125.51(14) . . ?
C28 O6 Zn2 136.81(14) . . ?
C9 O7 C12 118.95(18) . . ?
O5 Zn1 O1 101.24(7) . . ?
O5 Zn1 O4 105.58(6) . . ?
O1 Zn1 O4 97.35(6) . . ?
O5 Zn1 N1 102.48(6) . . ?
O1 Zn1 N1 92.35(7) . . ?
O4 Zn1 N1 147.79(6) . . ?
O5 Zn1 N3 88.48(6) . . ?
O1 Zn1 N3 163.09(6) . . ?
O4 Zn1 N3 93.24(6) . . ?
N1 Zn1 N3 71.89(7) . . ?
O5 Zn1 O3 158.04(6) . . ?
O1 Zn1 O3 95.05(6) . . ?
O4 Zn1 O3 57.31(5) . . ?
N1 Zn1 O3 91.37(6) . . ?
N3 Zn1 O3 79.63(6) . . ?
O5 Zn1 C26 133.56(6) . . ?
O1 Zn1 C26 96.98(7) . . ?
O4 Zn1 C26 29.27(6) . . ?
N1 Zn1 C26 119.12(6) . . ?
N3 Zn1 C26 85.88(6) . . ?
O3 Zn1 C26 28.04(6) . . ?
O6 Zn2 O6 180 2_567 . ?
O6 Zn2 O4 91.04(5) 2_567 . ?
O6 Zn2 O4 88.96(5) . . ?
O6 Zn2 O4 88.97(5) 2_567 2_567 ?
O6 Zn2 O4 91.04(5) . 2_567 ?
O4 Zn2 O4 180.00(7) . 2_567 ?
O6 Zn2 O2 91.54(6) 2_567 2_567 ?
O6 Zn2 O2 88.46(6) . 2_567 ?
O4 Zn2 O2 88.82(6) . 2_567 ?
O4 Zn2 O2 91.18(5) 2_567 2_567 ?
O6 Zn2 O2 88.46(6) 2_567 . ?
O6 Zn2 O2 91.54(6) . . ?
O4 Zn2 O2 91.18(6) . . ?
O4 Zn2 O2 88.82(6) 2_567 . ?
O2 Zn2 O2 180.00(8) 2_567 . ?

loop_
_geom_bond_atom_site_label_1
_geom_bond_atom_site_label_2
_geom_bond_distance
_geom_bond_site_symmetry_2
_geom_bond_publ_flag
C1 N1 1.333(3) . ?
C1 C2 1.383(3) . ?
C1 N2 1.419(3) . ?
C2 C3 1.369(3) . ?
C2 H2 0.95 . ?
C3 C4 1.377(4) . ?
C3 H3 0.95 . ?
C4 C5 1.390(3) . ?
C4 H4 0.95 . ?
C5 N1 1.335(3) . ?
C5 H5 0.95 . ?
C6 C11 1.391(3) . ?
C6 C7 1.395(3) . ?
C6 N3 1.413(3) . ?
C7 C8 1.364(3) . ?
C7 H7 0.95 . ?
C8 C9 1.395(3) . ?
C8 H8 0.95 . ?
C9 O7 1.358(3) . ?
C9 C10 1.385(3) . ?
C10 C11 1.383(3) . ?
C10 H10 0.95 . ?
C11 H11 0.95 . ?
C12 O7 1.432(3) . ?
C12 C13 1.511(3) . ?
C12 H12A 0.99 . ?
C12 H12B 0.99 . ?
C13 C14 1.517(3) . ?
C13 H13A 0.99 . ?
C13 H13B 0.99 . ?
C14 C15 1.518(3) . ?
C14 H14A 0.99 . ?
C14 H14B 0.99 . ?
C15 C16 1.511(3) . ?
C15 H15A 0.99 . ?
C15 H15B 0.99 . ?
C16 C17 1.524(3) . ?
C16 H16A 0.99 . ?
C16 H16B 0.99 . ?
C17 C18 1.515(3) . ?
C17 H17A 0.99 . ?
C17 H17B 0.99 . ?
C18 C19 1.519(3) . ?
C18 H18A 0.99 . ?
C18 H18B 0.99 . ?
C19 C20 1.522(3) . ?
C19 H19A 0.99 . ?
C19 H19B 0.99 . ?
C20 C21 1.519(3) . ?
C20 H20A 0.99 . ?
C20 H20B 0.99 . ?
C21 C22 1.514(3) . ?
C21 H21A 0.99 . ?
C21 H21B 0.99 . ?
C22 C23 1.515(4) . ?
C22 H22A 0.99 . ?
C22 H22B 0.99 . ?
C23 H23A 0.98 . ?
C23 H23B 0.98 . ?
C23 H23C 0.98 . ?
C24 O2 1.245(2) . ?
C24 O1 1.265(3) . ?
C24 C25 1.513(3) . ?
C25 H25A 0.98 . ?
C25 H25B 0.98 . ?
C25 H25C 0.98 . ?
C26 O3 1.233(2) . ?
C26 O4 1.295(2) . ?
C26 C27 1.491(3) . ?
C26 Zn1 2.600(2) . ?
C27 H27A 0.98 . ?
C27 H27B 0.98 . ?
C27 H27C 0.98 . ?
C28 O6 1.240(3) . ?
C28 O5 1.263(2) . ?
C28 C29 1.511(3) . ?
C29 H29A 0.98 . ?
C29 H29B 0.98 . ?
C29 H29C 0.98 . ?
N1 Zn1 2.0807(17) . ?
N2 N3 1.261(2) . ?
N3 Zn1 2.3492(18) . ?
O1 Zn1 2.0025(16) . ?
O2 Zn2 2.1203(15) . ?
O3 Zn1 2.4612(16) . ?
O4 Zn1 2.0215(14) . ?
O4 Zn2 2.0927(13) . ?
O5 Zn1 1.9806(14) . ?
O6 Zn2 2.0847(14) . ?

loop_
_geom_torsion_atom_site_label_1
_geom_torsion_atom_site_label_2
_geom_torsion_atom_site_label_3
_geom_torsion_atom_site_label_4
_geom_torsion
_geom_torsion_site_symmetry_1
_geom_torsion_site_symmetry_2
_geom_torsion_site_symmetry_3
_geom_torsion_site_symmetry_4
_geom_torsion_publ_flag
N1 C1 C2 C3 -1.1(3) . . . . ?
N2 C1 C2 C3 178.3(2) . . . . ?
C1 C2 C3 C4 -0.6(4) . . . . ?
C2 C3 C4 C5 1.9(3) . . . . ?
C3 C4 C5 N1 -1.5(3) . . . . ?
C11 C6 C7 C8 -0.7(4) . . . . ?
N3 C6 C7 C8 179.9(2) . . . . ?
C6 C7 C8 C9 0.5(4) . . . . ?
C7 C8 C9 O7 -179.7(2) . . . . ?
C7 C8 C9 C10 0.2(4) . . . . ?
O7 C9 C10 C11 179.1(2) . . . . ?
C8 C9 C10 C11 -0.7(3) . . . . ?
C9 C10 C11 C6 0.5(3) . . . . ?
C7 C6 C11 C10 0.1(3) . . . . ?
N3 C6 C11 C10 179.56(19) . . . . ?
O7 C12 C13 C14 -177.64(18) . . . . ?
C12 C13 C14 C15 177.86(19) . . . . ?
C13 C14 C15 C16 178.93(19) . . . . ?
C14 C15 C16 C17 179.7(2) . . . . ?
C15 C16 C17 C18 178.6(2) . . . . ?
C16 C17 C18 C19 -178.82(19) . . . . ?
C17 C18 C19 C20 -175.30(19) . . . . ?
C18 C19 C20 C21 174.08(19) . . . . ?
C19 C20 C21 C22 179.9(2) . . . . ?
C20 C21 C22 C23 178.1(2) . . . . ?
C4 C5 N1 C1 -0.1(3) . . . . ?
C4 C5 N1 Zn1 178.77(15) . . . . ?
C2 C1 N1 C5 1.5(3) . . . . ?
N2 C1 N1 C5 -177.94(18) . . . . ?
C2 C1 N1 Zn1 -177.50(17) . . . . ?
N2 C1 N1 Zn1 3.1(3) . . . . ?
N1 C1 N2 N3 0.3(3) . . . . ?
C2 C1 N2 N3 -179.12(19) . . . . ?
C1 N2 N3 C6 179.55(17) . . . . ?
C1 N2 N3 Zn1 -3.1(2) . . . . ?
C11 C6 N3 N2 -173.77(18) . . . . ?
C7 C6 N3 N2 5.6(3) . . . . ?
C11 C6 N3 Zn1 9.4(3) . . . . ?
C7 C6 N3 Zn1 -171.19(17) . . . . ?
O2 C24 O1 Zn1 12.9(3) . . . . ?
C25 C24 O1 Zn1 -166.89(14) . . . . ?
O1 C24 O2 Zn2 14.4(3) . . . . ?
C25 C24 O2 Zn2 -165.86(15) . . . . ?
O4 C26 O3 Zn1 0.22(18) . . . . ?
C27 C26 O3 Zn1 179.3(2) . . . . ?
O3 C26 O4 Zn1 -0.3(2) . . . . ?
C27 C26 O4 Zn1 -179.34(17) . . . . ?
O3 C26 O4 Zn2 -138.87(18) . . . . ?
C27 C26 O4 Zn2 42.1(3) . . . . ?
Zn1 C26 O4 Zn2 -138.6(2) . . . . ?
O6 C28 O5 Zn1 1.3(3) . . . . ?
C29 C28 O5 Zn1 -178.38(16) . . . . ?
O5 C28 O6 Zn2 24.4(4) . . . . ?
C29 C28 O6 Zn2 -155.90(18) . . . . ?
C10 C9 O7 C12 -1.9(3) . . . . ?
C8 C9 O7 C12 178.0(2) . . . . ?
C13 C12 O7 C9 -178.53(19) . . . . ?
